data_4021019
loop_
_publ_author_name
'Sigitas Ston\<cius'
'Eugenius Butkus'
'Albinas \<Zilinskas'
'Krister Larsson'
'Lars \"Ohrstr\"orn'
'Ulf Berg'
'Kenneth W\"arnmark'

_publ_section_title
;
 Design and Synthesis of a C~2~Symmetric Self-Complementary
 Hydrogen-Bonding Cleft Molecule Based on the
 Bicyclo[3.3.1]nonane and 4-Oxo-5-azaindole Framework.
 Formation of Channels and Inclusion Complexes in the Solid State
;
_journal_name_full 'Journal of Organic Chemistry'
_journal_page_first 5196
_journal_page_last 5203
_journal_paper_doi 10.1021/jo035869p
_journal_volume 69
_journal_year 2004
_chemical_absolute_configuration syn
_chemical_formula_moiety
;
2 (C21 H18 N4 O2), 4 (C2 H4 O2)
;
_chemical_formula_sum 'C50 H56 N8 O12'
_chemical_formula_weight 961.03
_space_group_IT_number 4
_symmetry_cell_setting monoclinic
_symmetry_space_group_name_Hall 'P 2yb'
_symmetry_space_group_name_H-M 'P 1 21 1'
_cell_angle_alpha 90
_cell_angle_beta 108.99(3)
_cell_angle_gamma 90
_cell_formula_units_Z 2
_cell_length_a 12.507(3)
_cell_length_b 16.748(3)
_cell_length_c 13.978(3)
_cell_measurement_wavelength 0.8797
_cell_volume 2768.7(10)
_diffrn_ambient_temperature 210
_exptl_crystal_density_diffrn 1.153
_cod_original_sg_symbol_H-M 'P 21'
_cod_database_code 4021019

loop_
_symmetry_equiv_pos_as_xyz
'x, y, z'
'-x, y+1/2, -z'

loop_
_atom_site_label
_atom_site_type_symbol
_atom_site_fract_x
_atom_site_fract_y
_atom_site_fract_z
_atom_site_U_iso_or_equiv
_atom_site_adp_type
_atom_site_occupancy
_atom_site_symmetry_multiplicity
_atom_site_calc_flag
_atom_site_refinement_flags
_atom_site_disorder_assembly
_atom_site_disorder_group
O151 O 0.2433(4) 0.8952(3) 0.7473(3) 0.0795(11) Uani 1 1 d . . .
H151 H 0.2577 0.8877 0.8082 0.119 Uiso 1 1 calc R . .
O261 O 0.5465(4) 0.70889(18) 0.8276(2) 0.0634(10) Uani 1 1 d . . .
H261 H 0.4895 0.7035 0.8439 0.095 Uiso 1 1 calc R . .
O260 O 0.5502(4) 0.8405(2) 0.8311(3) 0.0658(10) Uani 1 1 d . . .
O150 O 0.2587(4) 0.7626(3) 0.7469(3) 0.0911(13) Uani 1 1 d . . .
O251 O 0.0460(3) 0.7633(3) 1.3769(4) 0.1006(16) Uani 1 1 d . . .
H251 H 0.0929 0.7298 1.3747 0.151 Uiso 1 1 calc R . .
O250 O -0.0739(4) 0.6640(4) 1.3151(5) 0.1123(18) Uani 1 1 d . . .
C261 C 0.5342(7) 0.7764(4) 0.6762(4) 0.0863(19) Uani 1 1 d . . .
H501 H 0.5306 0.8305 0.6526 0.129 Uiso 1 1 calc R . .
H502 H 0.4668 0.7485 0.6379 0.129 Uiso 1 1 calc R . .
H503 H 0.5989 0.7503 0.6677 0.129 Uiso 1 1 calc R . .
C260 C 0.5439(4) 0.7761(3) 0.7856(3) 0.0548(12) Uani 1 1 d . . .
C250 C -0.0556(5) 0.7319(5) 1.3430(5) 0.0849(18) Uani 1 1 d . . .
C150 C 0.2425(6) 0.8274(5) 0.7023(5) 0.0803(18) Uani 1 1 d . . .
C151 C 0.2179(8) 0.8340(6) 0.5906(5) 0.116(3) Uani 1 1 d . . .
H511 H 0.1376 0.8349 0.5574 0.174 Uiso 1 1 calc R . .
H512 H 0.2499 0.789 0.567 0.174 Uiso 1 1 calc R . .
H513 H 0.2505 0.8823 0.5755 0.174 Uiso 1 1 calc R . .
C251 C -0.1441(6) 0.7888(6) 1.3428(8) 0.125(3) Uani 1 1 d . . .
H521 H -0.2097 0.7604 1.3456 0.187 Uiso 1 1 calc R . .
H522 H -0.1636 0.8202 1.2821 0.187 Uiso 1 1 calc R . .
H523 H -0.1173 0.8232 1.4006 0.187 Uiso 1 1 calc R . .
O160 O 0.7958(4) 0.7823(3) 1.6395(4) 0.1076(17) Uani 1 1 d . . .
H160 H 0.7558 0.8135 1.5979 0.161 Uiso 1 1 calc R . .
O161 O 0.9322(4) 0.8509(4) 1.6103(5) 0.1099(17) Uani 1 1 d . . .
C160 C 0.8991(6) 0.7948(6) 1.6489(7) 0.108(2) Uani 1 1 d . . .
C161 C 0.9786(9) 0.7377(10) 1.7287(15) 0.245(10) Uani 1 1 d . . .
H531 H 1.0218 0.7679 1.7867 0.368 Uiso 1 1 calc R . .
H532 H 1.0289 0.7113 1.6996 0.368 Uiso 1 1 calc R . .
H533 H 0.934 0.6986 1.7488 0.368 Uiso 1 1 calc R . .
O100 O 0.2625(3) 0.8956(2) 0.9338(2) 0.0648(9) Uani 1 1 d . . .
O200 O 0.5663(3) 0.68898(19) 1.0083(2) 0.0611(9) Uani 1 1 d . . .
N100 N 0.2615(4) 0.7611(3) 0.9504(3) 0.0622(11) Uani 1 1 d . . .
H103 H 0.2627 0.7573 0.8894 0.075 Uiso 1 1 calc R . .
N200 N 0.5449(3) 0.8241(2) 1.0233(3) 0.0516(9) Uani 1 1 d . . .
H203 H 0.5426 0.8288 0.9614 0.062 Uiso 1 1 calc R . .
C203 C 0.5582(4) 0.8130(2) 1.2171(3) 0.0447(10) Uani 1 1 d . . .
C205 C 0.5587(4) 0.7506(3) 1.0639(3) 0.0473(10) Uani 1 1 d . . .
O101 O 0.6495(3) 0.87634(19) 1.5248(3) 0.0575(8) Uani 1 1 d . . .
C204 C 0.5693(4) 0.7432(2) 1.1663(3) 0.0426(9) Uani 1 1 d . . .
C103 C 0.2589(4) 0.7680(3) 1.1410(4) 0.0564(12) Uani 1 1 d . . .
N201 N 0.5692(3) 0.79125(19) 1.3144(3) 0.0438(8) Uani 1 1 d . . .
H202 H 0.5652 0.8231 1.3614 0.053 Uiso 1 1 calc R . .
N101 N 0.2570(3) 0.7870(3) 1.2358(3) 0.0577(10) Uani 1 1 d . . .
H101 H 0.2564 0.7534 1.2822 0.069 Uiso 1 1 calc R . .
C104 C 0.2586(4) 0.8387(3) 1.0887(3) 0.0544(11) Uani 1 1 d . . .
O201 O 0.2091(3) 0.6727(2) 1.3792(3) 0.0615(9) Uani 1 1 d . . .
C216 C 0.3053(4) 0.5697(3) 1.3212(3) 0.0516(11) Uani 1 1 d . . .
C116 C 0.5697(5) 0.9820(3) 1.4125(4) 0.0553(12) Uani 1 1 d . . .
C207 C 0.5869(4) 0.6781(2) 1.2353(3) 0.0415(10) Uani 1 1 d . . .
C201 C 0.5342(4) 0.8929(3) 1.0747(4) 0.0527(11) Uani 1 1 d . . .
C113 C 0.4517(4) 0.9706(3) 1.3802(3) 0.0529(12) Uani 1 1 d . . .
N103 N 0.7682(4) 0.9663(3) 1.4877(3) 0.0672(12) Uani 1 1 d . . .
H100 H 0.8247 0.9416 1.529 0.081 Uiso 1 1 calc R . .
C213 C 0.4222(4) 0.5899(3) 1.3576(3) 0.0495(11) Uani 1 1 d . . .
C105 C 0.2615(4) 0.8363(3) 0.9891(4) 0.0564(12) Uani 1 1 d . . .
C215 C 0.2088(4) 0.6075(3) 1.3327(4) 0.0588(13) Uani 1 1 d . . .
C209 C 0.5946(4) 0.5442(3) 1.3150(4) 0.0536(12) Uani 1 1 d . . .
H223 H 0.6252 0.4902 1.3156 0.064 Uiso 1 1 calc R . .
N202 N 0.3939(4) 0.4871(2) 1.2499(3) 0.0563(10) Uani 1 1 d . . .
H201 H 0.4073 0.4498 1.213 0.068 Uiso 1 1 calc R . .
C112 C 0.3792(5) 0.9138(3) 1.4141(4) 0.0555(12) Uani 1 1 d . . .
H221 H 0.3772 0.9298 1.4802 0.067 Uiso 1 1 calc R . .
H222 H 0.4117 0.8607 1.4202 0.067 Uiso 1 1 calc R . .
C206 C 0.5880(4) 0.7092(2) 1.3250(3) 0.0442(10) Uani 1 1 d . . .
C214 C 0.4742(4) 0.5386(3) 1.3110(3) 0.0491(11) Uani 1 1 d . . .
C101 C 0.2598(5) 0.6904(3) 1.0021(4) 0.0706(15) Uani 1 1 d . . .
C117 C 0.5923(6) 1.0447(3) 1.3557(4) 0.0655(15) Uani 1 1 d . . .
C211 C 0.6008(4) 0.6658(3) 1.4200(3) 0.0456(10) Uani 1 1 d . . .
H330 H 0.6484 0.697 1.4773 0.055 Uiso 1 1 calc R . .
N203 N 0.1079(4) 0.5704(3) 1.2811(4) 0.0736(13) Uani 1 1 d . . .
H200 H 0.0478 0.5915 1.2873 0.088 Uiso 1 1 calc R . .
C217 C 0.2939(5) 0.5042(3) 1.2569(4) 0.0574(12) Uani 1 1 d . . .
C212 C 0.4864(4) 0.6511(3) 1.4332(3) 0.0480(10) Uani 1 1 d . . .
H31 H 0.497 0.6322 1.5013 0.058 Uiso 1 1 calc R . .
H32 H 0.4439 0.7005 1.4232 0.058 Uiso 1 1 calc R . .
C102 C 0.2588(5) 0.6919(3) 1.0977(4) 0.0675(14) Uani 1 1 d . . .
H34 H 0.2581 0.6452 1.1335 0.081 Uiso 1 1 calc R . .
C208 C 0.6052(4) 0.5906(3) 1.2224(4) 0.0524(11) Uani 1 1 d . . .
H331 H 0.6797 0.5822 1.2169 0.063 Uiso 1 1 calc R . .
H332 H 0.5495 0.5712 1.1609 0.063 Uiso 1 1 calc R . .
C107 C 0.2571(4) 0.9038(3) 1.1555(4) 0.0573(12) Uani 1 1 d . . .
C106 C 0.2563(4) 0.8698(3) 1.2442(4) 0.0563(12) Uani 1 1 d . . .
N102 N 0.4916(5) 1.0707(2) 1.2920(3) 0.0689(13) Uani 1 1 d . . .
H102 H 0.483 1.1091 1.2492 0.083 Uiso 1 1 calc R . .
C218 C 0.1844(6) 0.4689(3) 1.2071(4) 0.0754(17) Uani 1 1 d . . .
H339 H 0.1766 0.4239 1.1665 0.09 Uiso 1 1 calc R . .
C115 C 0.6599(4) 0.9388(3) 1.4787(3) 0.0549(12) Uani 1 1 d . . .
C202 C 0.5421(4) 0.8882(3) 1.1718(4) 0.0530(11) Uani 1 1 d . . .
H141 H 0.5371 0.9337 1.2083 0.064 Uiso 1 1 calc R . .
C100 C 0.2615(8) 0.6153(4) 0.9425(6) 0.102(2) Uani 1 1 d . . .
H441 H 0.2712 0.5697 0.9862 0.153 Uiso 1 1 calc R . .
H442 H 0.3229 0.6179 0.9157 0.153 Uiso 1 1 calc R . .
H444 H 0.1914 0.6105 0.888 0.153 Uiso 1 1 calc R . .
C109 C 0.2856(6) 1.0348(3) 1.2457(4) 0.0717(16) Uani 1 1 d . . .
H443 H 0.2675 1.0918 1.2348 0.086 Uiso 1 1 calc R . .
C210 C 0.6601(4) 0.5869(3) 1.4133(4) 0.0596(12) Uani 1 1 d . . .
H445 H 0.7369 0.5973 1.4146 0.071 Uiso 1 1 calc R . .
H446 H 0.6634 0.5534 1.4708 0.071 Uiso 1 1 calc R . .
C114 C 0.4052(5) 1.0261(3) 1.3063(4) 0.0600(13) Uani 1 1 d . . .
C119 C 0.7912(6) 1.0299(4) 1.4357(5) 0.0811(19) Uani 1 1 d . . .
C108 C 0.2568(6) 0.9920(3) 1.1403(4) 0.0704(15) Uani 1 1 d . . .
H447 H 0.1831 1.0091 1.0964 0.084 Uiso 1 1 calc R . .
H480 H 0.3125 1.0062 1.1084 0.084 Uiso 1 1 calc R . .
C118 C 0.7044(7) 1.0705(4) 1.3694(5) 0.0792(18) Uani 1 1 d . . .
H448 H 0.718 1.1141 1.3339 0.095 Uiso 1 1 calc R . .
C111 C 0.2582(5) 0.9119(3) 1.3389(4) 0.0628(14) Uani 1 1 d . . .
H449 H 0.2077 0.8849 1.3695 0.075 Uiso 1 1 calc R . .
C200 C 0.5154(5) 0.9679(3) 1.0115(5) 0.0690(14) Uani 1 1 d . . .
H551 H 0.5238 1.0137 1.0546 0.103 Uiso 1 1 calc R . .
H552 H 0.4405 0.9673 0.9632 0.103 Uiso 1 1 calc R . .
H553 H 0.5698 0.9704 0.9765 0.103 Uiso 1 1 calc R . .
C219 C 0.0928(6) 0.5045(4) 1.2219(5) 0.0778(17) Uani 1 1 d . . .
C110 C 0.2145(6) 0.9981(4) 1.3063(4) 0.0787(18) Uani 1 1 d . . .
H554 H 0.1355 0.9965 1.2649 0.094 Uiso 1 1 calc R . .
H555 H 0.2214 1.0304 1.3656 0.094 Uiso 1 1 calc R . .
C120 C 0.9142(7) 1.0478(6) 1.4580(7) 0.117(3) Uani 1 1 d . . .
H556 H 0.9237 1.0816 1.4059 0.175 Uiso 1 1 calc R . .
H557 H 0.9548 0.9989 1.4602 0.175 Uiso 1 1 calc R . .
H558 H 0.9428 1.0745 1.5221 0.175 Uiso 1 1 calc R . .
C220 C -0.0250(6) 0.4757(5) 1.1743(7) 0.113(3) Uani 1 1 d . . .
H559 H -0.0243 0.4272 1.1377 0.17 Uiso 1 1 calc R . .
H510 H -0.0681 0.5155 1.1285 0.17 Uiso 1 1 calc R . .
H511 H -0.0586 0.4656 1.2258 0.17 Uiso 1 1 calc R . .

loop_
_atom_site_aniso_label
_atom_site_aniso_U_11
_atom_site_aniso_U_22
_atom_site_aniso_U_33
_atom_site_aniso_U_23
_atom_site_aniso_U_13
_atom_site_aniso_U_12
O151 0.103(3) 0.088(3) 0.053(2) -0.005(2) 0.032(2) -0.021(2)
O261 0.117(3) 0.0382(19) 0.0424(18) -0.0024(15) 0.0355(19) -0.0032(17)
O260 0.116(3) 0.0389(19) 0.047(2) 0.0044(16) 0.0329(19) 0.0004(18)
O150 0.121(3) 0.092(4) 0.066(3) -0.021(3) 0.039(3) -0.005(3)
O251 0.068(2) 0.101(3) 0.130(4) -0.050(3) 0.028(2) -0.006(2)
O250 0.077(3) 0.103(4) 0.156(5) -0.033(4) 0.036(3) -0.019(3)
C261 0.160(6) 0.058(3) 0.053(3) 0.000(3) 0.051(4) -0.015(4)
C260 0.088(3) 0.037(2) 0.039(2) -0.002(2) 0.021(2) -0.007(2)
C250 0.066(4) 0.108(5) 0.082(4) -0.013(4) 0.025(3) -0.013(4)
C150 0.093(4) 0.100(5) 0.055(4) -0.019(4) 0.034(3) -0.030(4)
C151 0.161(7) 0.129(7) 0.061(4) -0.019(4) 0.041(5) -0.045(6)
C251 0.069(4) 0.141(7) 0.160(8) -0.054(7) 0.032(4) -0.002(4)
O160 0.069(3) 0.093(3) 0.142(5) 0.026(3) 0.009(3) 0.004(2)
O161 0.080(3) 0.126(5) 0.124(4) -0.001(4) 0.033(3) -0.005(3)
C160 0.077(5) 0.116(7) 0.124(7) 0.011(5) 0.022(4) 0.003(4)
C161 0.083(6) 0.227(15) 0.39(3) 0.159(17) 0.033(10) 0.050(8)
O100 0.091(2) 0.055(2) 0.0406(18) 0.0032(17) 0.0117(17) 0.0084(18)
O200 0.112(3) 0.0354(16) 0.0435(18) -0.0033(14) 0.0352(19) 0.0064(17)
N100 0.083(3) 0.056(3) 0.043(2) -0.0065(19) 0.014(2) 0.010(2)
N200 0.081(3) 0.039(2) 0.038(2) 0.0020(17) 0.0229(19) 0.0020(18)
C203 0.058(2) 0.037(2) 0.043(2) -0.0030(19) 0.020(2) 0.0005(18)
C205 0.068(3) 0.036(2) 0.040(2) 0.0016(19) 0.020(2) 0.001(2)
O101 0.073(2) 0.0457(19) 0.0525(19) 0.0002(16) 0.0191(16) -0.0031(16)
C204 0.059(2) 0.036(2) 0.036(2) -0.0010(19) 0.0203(19) -0.0006(18)
C103 0.064(3) 0.053(3) 0.044(3) 0.000(2) 0.005(2) 0.007(2)
N201 0.066(2) 0.0306(19) 0.039(2) -0.0020(15) 0.0237(17) 0.0028(16)
N101 0.071(2) 0.055(3) 0.043(2) 0.0074(19) 0.0118(18) -0.0023(19)
C104 0.064(3) 0.056(3) 0.037(3) 0.001(2) 0.009(2) 0.010(2)
O201 0.068(2) 0.060(2) 0.061(2) -0.0088(17) 0.0262(17) -0.0064(16)
C216 0.070(3) 0.043(2) 0.040(2) 0.005(2) 0.016(2) -0.012(2)
C116 0.095(4) 0.034(2) 0.040(2) -0.007(2) 0.026(3) -0.004(2)
C207 0.063(2) 0.031(2) 0.034(2) -0.0033(17) 0.021(2) -0.0016(18)
C201 0.073(3) 0.034(2) 0.052(3) 0.001(2) 0.020(2) 0.000(2)
C113 0.086(3) 0.036(2) 0.039(3) -0.0043(19) 0.024(2) 0.005(2)
N103 0.085(3) 0.066(3) 0.057(3) -0.015(2) 0.032(2) -0.018(2)
C213 0.075(3) 0.039(2) 0.038(2) 0.0056(19) 0.023(2) -0.006(2)
C105 0.063(3) 0.058(3) 0.043(3) -0.001(2) 0.009(2) 0.009(2)
C215 0.072(3) 0.056(3) 0.049(3) 0.004(2) 0.021(2) -0.014(2)
C209 0.083(3) 0.030(2) 0.054(3) 0.008(2) 0.031(2) 0.011(2)
N202 0.093(3) 0.0320(19) 0.049(2) -0.0045(17) 0.029(2) -0.0068(19)
C112 0.089(3) 0.043(3) 0.039(2) 0.001(2) 0.027(2) 0.006(2)
C206 0.058(2) 0.037(2) 0.041(2) -0.0014(19) 0.021(2) -0.0004(18)
C214 0.080(3) 0.030(2) 0.040(2) 0.0021(19) 0.022(2) 0.001(2)
C101 0.091(4) 0.054(3) 0.057(3) -0.006(3) 0.010(3) 0.013(3)
C117 0.119(5) 0.038(3) 0.048(3) -0.008(2) 0.039(3) -0.015(3)
C211 0.061(2) 0.041(2) 0.033(2) 0.0008(18) 0.0134(19) -0.0003(19)
N203 0.069(3) 0.074(3) 0.075(3) -0.002(3) 0.020(2) -0.018(2)
C217 0.089(4) 0.042(3) 0.044(3) 0.001(2) 0.025(2) -0.012(2)
C212 0.071(3) 0.039(2) 0.036(2) -0.0016(19) 0.019(2) -0.002(2)
C102 0.083(4) 0.050(3) 0.056(3) 0.002(3) 0.005(3) -0.002(3)
C208 0.079(3) 0.036(2) 0.048(3) 0.001(2) 0.030(2) 0.010(2)
C107 0.079(3) 0.050(3) 0.037(3) 0.001(2) 0.010(2) 0.013(2)
C106 0.070(3) 0.054(3) 0.042(3) -0.001(2) 0.013(2) 0.009(2)
N102 0.132(4) 0.035(2) 0.042(2) 0.0024(19) 0.030(3) -0.002(2)
C218 0.110(5) 0.052(3) 0.055(3) -0.008(2) 0.014(3) -0.028(3)
C115 0.085(3) 0.045(3) 0.039(2) -0.012(2) 0.026(2) -0.016(2)
C202 0.078(3) 0.035(2) 0.050(3) -0.002(2) 0.026(2) 0.004(2)
C100 0.152(7) 0.059(4) 0.088(5) -0.015(3) 0.030(5) 0.009(4)
C109 0.124(5) 0.045(3) 0.043(3) 0.003(2) 0.024(3) 0.025(3)
C210 0.073(3) 0.051(3) 0.051(3) 0.012(2) 0.015(2) 0.012(2)
C114 0.102(4) 0.035(2) 0.040(3) 0.000(2) 0.019(3) 0.011(3)
C119 0.111(5) 0.078(4) 0.070(4) -0.020(4) 0.050(4) -0.040(4)
C108 0.114(4) 0.053(3) 0.040(3) 0.006(2) 0.019(3) 0.024(3)
C118 0.135(6) 0.058(3) 0.057(4) -0.009(3) 0.049(4) -0.030(4)
C111 0.075(3) 0.067(3) 0.044(3) 0.005(2) 0.017(2) 0.016(3)
C200 0.097(4) 0.040(3) 0.067(3) 0.010(2) 0.023(3) 0.000(3)
C219 0.088(4) 0.074(4) 0.068(4) -0.011(3) 0.021(3) -0.031(3)
C110 0.107(4) 0.074(4) 0.049(3) -0.006(3) 0.017(3) 0.035(3)
C120 0.127(6) 0.127(7) 0.114(6) -0.023(5) 0.062(5) -0.060(5)
C220 0.102(5) 0.108(6) 0.114(6) -0.016(5) 0.014(4) -0.040(5)

loop_
_geom_bond_atom_site_label_1
_geom_bond_atom_site_label_2
_geom_bond_distance
_geom_bond_site_symmetry_2
_geom_bond_publ_flag
O151 C150 1.297(8) . ?
O261 C260 1.266(6) . ?
O260 C260 1.242(6) . ?
O150 C150 1.235(9) . ?
O251 C250 1.313(8) . ?
O250 C250 1.201(9) . ?
C261 C260 1.494(7) . ?
C250 C251 1.459(10) . ?
C150 C151 1.495(9) . ?
O160 C160 1.273(9) . ?
O161 C160 1.221(10) . ?
C160 C161 1.557(14) . ?
O100 C105 1.261(6) . ?
O200 C205 1.315(5) . ?
N100 C105 1.370(7) . ?
N100 C101 1.390(7) . ?
N200 C205 1.342(6) . ?
N200 C201 1.388(6) . ?
C203 N201 1.370(6) . ?
C203 C202 1.396(6) . ?
C203 C204 1.398(6) . ?
C205 C204 1.400(6) . ?
O101 C115 1.257(6) . ?
C204 C207 1.424(6) . ?
C103 N101 1.370(6) . ?
C103 C104 1.392(7) . ?
C103 C102 1.411(8) . ?
N201 C206 1.393(6) . ?
N101 C106 1.393(7) . ?
C104 C105 1.405(7) . ?
C104 C107 1.440(7) . ?
O201 C215 1.270(6) . ?
C216 C217 1.397(7) . ?
C216 C215 1.417(8) . ?
C216 C213 1.424(7) . ?
C116 C117 1.400(7) . ?
C116 C115 1.405(7) . ?
C116 C113 1.408(8) . ?
C207 C206 1.354(6) . ?
C207 C208 1.503(6) . ?
C201 C202 1.330(7) . ?
C201 C200 1.510(7) . ?
C113 C114 1.370(7) . ?
C113 C112 1.495(7) . ?
N103 C119 1.372(8) . ?
N103 C115 1.397(7) . ?
C213 C214 1.364(7) . ?
C213 C212 1.503(7) . ?
C215 N203 1.381(7) . ?
C209 C214 1.491(7) . ?
C209 C210 1.529(7) . ?
C209 C208 1.553(6) . ?
N202 C217 1.316(7) . ?
N202 C214 1.387(6) . ?
C112 C111 1.537(8) . ?
C206 C211 1.476(6) . ?
C101 C102 1.341(8) . ?
C101 C100 1.513(8) . ?
C117 N102 1.357(8) . ?
C117 C118 1.419(9) . ?
C211 C212 1.521(6) . ?
C211 C210 1.533(6) . ?
N203 C219 1.356(8) . ?
C217 C218 1.445(8) . ?
C107 C106 1.367(7) . ?
C107 C108 1.492(8) . ?
C106 C111 1.494(7) . ?
N102 C114 1.382(8) . ?
C218 C219 1.366(9) . ?
C109 C114 1.467(9) . ?
C109 C110 1.542(9) . ?
C109 C108 1.571(7) . ?
C119 C118 1.358(10) . ?
C119 C120 1.497(10) . ?
C111 C110 1.559(8) . ?
C219 C220 1.486(9) . ?

loop_
_cod_related_entry_id
_cod_related_entry_database
_cod_related_entry_code
1 ChemSpider 30658490
